data_7035098
loop_
_publ_author_name
'Xing, Shanghua'
'Zeng, Guang'
'Liu, Xiaomin'
'Yang, Fen'
'Hao, Zhiqiang'
'Gao, Wei'
'Yang, Yulin'
'Wang, Xiuru'
'Li, Guanghua'
'Shi, Zhan'
'Feng, Shouhua'

_publ_section_title
;
 Multifunctional luminescence properties of co-doped lanthanide metal
 organic frameworks.
;
_journal_issue 20
_journal_name_full 'Dalton transactions (Cambridge, England : 2003)'
_journal_page_first 9588
_journal_page_last 9595
_journal_paper_doi 10.1039/c5dt00249d
_journal_volume 44
_journal_year 2015
_chemical_formula_moiety 'C81 H99 N7 O42 Tb4'
_chemical_formula_sum 'C81 H99 N7 O42 Tb4'
_chemical_formula_weight 2478.35
_chemical_melting_point ?
_chemical_name_systematic
; 
 ? 
;
_space_group_IT_number 2
_symmetry_cell_setting triclinic
_symmetry_space_group_name_Hall '-P 1'
_symmetry_space_group_name_H-M 'P -1'
_atom_sites_solution_hydrogens geom
_atom_sites_solution_primary direct
_atom_sites_solution_secondary difmap
_audit_creation_method SHELXL-97
_audit_update_record
;
2015-03-25 deposited with the CCDC.
2015-04-01 downloaded from the CCDC.
;
_cell_angle_alpha 75.64(3)
_cell_angle_beta 79.46(3)
_cell_angle_gamma 85.71(3)
_cell_formula_units_Z 2
_cell_length_a 12.903(3)
_cell_length_b 13.782(3)
_cell_length_c 27.912(6)
_cell_measurement_reflns_used 16184
_cell_measurement_temperature 293(2)
_cell_measurement_theta_max 25.00
_cell_measurement_theta_min 3.01
_cell_volume 4725(2)
_computing_cell_refinement 'Bruker SMART'
_computing_data_collection 'Bruker SMART'
_computing_data_reduction 'Bruker SAINT'
_computing_molecular_graphics SHELXP-97
_computing_publication_material SHELXTL
_computing_structure_refinement 'SHELXL-97 (Sheldrick, 1997)'
_computing_structure_solution 'SHELXS-97 (Sheldrick, 1990)'
_diffrn_ambient_temperature 293(2)
_diffrn_detector_area_resol_mean 9.00cm
_diffrn_measured_fraction_theta_full 0.972
_diffrn_measured_fraction_theta_max 0.972
_diffrn_measurement_device_type 'CCD area detector'
_diffrn_measurement_method 'phi and omega scans'
_diffrn_radiation_monochromator graphite
_diffrn_radiation_source 'fine-focus sealed tube'
_diffrn_radiation_type MoK\a
_diffrn_radiation_wavelength 0.71073
_diffrn_reflns_av_R_equivalents 0.0423
_diffrn_reflns_av_unetI/netI 0.0551
_diffrn_reflns_limit_h_max 15
_diffrn_reflns_limit_h_min -15
_diffrn_reflns_limit_k_max 16
_diffrn_reflns_limit_k_min -16
_diffrn_reflns_limit_l_max 33
_diffrn_reflns_limit_l_min -32
_diffrn_reflns_number 35412
_diffrn_reflns_theta_full 25.00
_diffrn_reflns_theta_max 25.00
_diffrn_reflns_theta_min 3.01
_diffrn_standards_decay_% none
_diffrn_standards_interval_count none
_diffrn_standards_interval_time none
_diffrn_standards_number none
_exptl_absorpt_coefficient_mu 3.052
_exptl_absorpt_correction_T_max 0.4818
_exptl_absorpt_correction_T_min 0.4457
_exptl_absorpt_correction_type empirical
_exptl_absorpt_process_details SADABS
_exptl_crystal_colour colourless
_exptl_crystal_density_diffrn 1.742
_exptl_crystal_density_meas ?
_exptl_crystal_density_method 'not measured'
_exptl_crystal_description block
_exptl_crystal_F_000 2460
_exptl_crystal_size_max 0.27
_exptl_crystal_size_mid 0.26
_exptl_crystal_size_min 0.24
_refine_diff_density_max 1.820
_refine_diff_density_min -1.186
_refine_diff_density_rms 0.172
_refine_ls_extinction_method none
_refine_ls_goodness_of_fit_ref 1.076
_refine_ls_hydrogen_treatment mixed
_refine_ls_matrix_type full
_refine_ls_number_parameters 1075
_refine_ls_number_reflns 16184
_refine_ls_number_restraints 44
_refine_ls_restrained_S_all 1.077
_refine_ls_R_factor_all 0.0580
_refine_ls_R_factor_gt 0.0456
_refine_ls_shift/su_max 0.719
_refine_ls_shift/su_mean 0.010
_refine_ls_structure_factor_coef Fsqd
_refine_ls_weighting_details 'calc w=1/[\s^2^(Fo^2^)+(0.0696P)^2^+18.0403P] where P=(Fo^2^+2Fc^2^)/3'
_refine_ls_weighting_scheme calc
_refine_ls_wR_factor_gt 0.1231
_refine_ls_wR_factor_ref 0.1355
_reflns_number_gt 13392
_reflns_number_total 16184
_reflns_threshold_expression >2sigma(I)
_cod_data_source_file c5dt00249d2.cif
_cod_data_source_block trf
_cod_depositor_comments
;
The following automatic conversions were performed:

'_chemical_melting_point' value 'not measured' was changed to '?' -
the value is undefined or not given.

'_exptl_crystal_density_meas' value 'none' was changed to '?' - the
value is perceived as not measured.

Automatic conversion script
Id: cif_fix_values 3271 2015-04-21 07:52:19Z andrius 

 Adding full bibliography for 7035097--7035102.cif.
;
_cod_original_cell_volume 4724.9(17)
_cod_original_sg_symbol_H-M P-1
_cod_database_code 7035098

loop_
_symmetry_equiv_pos_as_xyz
'x, y, z'
'-x, -y, -z'

loop_
_atom_site_label
_atom_site_type_symbol
_atom_site_fract_x
_atom_site_fract_y
_atom_site_fract_z
_atom_site_U_iso_or_equiv
_atom_site_adp_type
_atom_site_occupancy
_atom_site_symmetry_multiplicity
_atom_site_calc_flag
_atom_site_refinement_flags
Tb1 Tb -0.11984(3) 2.02123(2) -0.446350(11) 0.02213(10) Uani 1 1 d D
Tb2 Tb -0.52995(3) 1.53812(3) -0.585110(12) 0.02462(10) Uani 1 1 d D
Tb3 Tb 0.03018(3) 1.87474(2) -0.939543(11) 0.02185(10) Uani 1 1 d D
Tb4 Tb -0.48348(3) 1.47940(3) -0.085777(12) 0.02457(10) Uani 1 1 d D
O1 O -0.0543(4) 1.9323(4) -0.52795(19) 0.0338(12) Uani 1 1 d .
O2 O -0.2007(4) 1.9002(4) -0.4746(2) 0.0382(13) Uani 1 1 d .
O3 O -0.4006(5) 1.5666(4) -0.5440(2) 0.0431(15) Uani 1 1 d .
O4 O -0.3755(4) 1.5896(4) -0.47133(19) 0.0375(13) Uani 1 1 d .
O5 O 0.0447(5) 1.8879(5) -0.8558(2) 0.0523(17) Uani 1 1 d .
O6 O -0.0716(5) 1.7860(5) -0.85963(19) 0.0457(15) Uani 1 1 d .
O7 O -0.3630(4) 1.5163(4) -0.64258(19) 0.0359(13) Uani 1 1 d .
O8 O -0.4073(4) 1.3920(4) -0.57709(19) 0.0322(12) Uani 1 1 d .
O9 O -0.1318(4) 1.1350(4) -0.52403(18) 0.0353(13) Uani 1 1 d .
O10 O 0.0196(4) 1.1260(4) -0.57731(19) 0.0342(13) Uani 1 1 d .
O11 O 0.2606(5) 1.6604(5) -0.8523(2) 0.0502(16) Uani 1 1 d .
O12 O 0.3264(5) 1.5090(4) -0.8588(2) 0.0443(15) Uani 1 1 d .
O13 O -0.1099(5) 1.9837(4) -0.9230(2) 0.0392(14) Uani 1 1 d .
O14 O -0.1236(4) 2.1273(4) -0.97911(19) 0.0362(13) Uani 1 1 d .
O15 O -0.4944(5) 2.3539(4) -0.8615(2) 0.0427(15) Uani 1 1 d .
O16 O -0.3866(4) 2.3894(4) -0.93293(19) 0.0357(13) Uani 1 1 d .
O17 O -0.5113(5) 1.6941(4) -0.6368(2) 0.0439(15) Uani 1 1 d .
O18 O -0.5551(6) 1.8149(5) -0.5969(2) 0.067(2) Uani 1 1 d .
O19 O -0.4040(5) 1.5719(4) -0.0459(2) 0.0417(14) Uani 1 1 d .
O20 O -0.3895(5) 1.6084(4) 0.0249(2) 0.0397(14) Uani 1 1 d .
O21 O -0.0994(5) 1.9692(4) -0.0335(2) 0.0398(14) Uani 1 1 d .
O22 O -0.1063(4) 1.8276(4) 0.0247(2) 0.0373(13) Uani 1 1 d .
O23 O -0.2228(5) 1.9370(6) -0.3653(2) 0.065(2) Uani 1 1 d .
O24 O -0.0876(5) 2.0175(4) -0.36254(19) 0.0453(15) Uani 1 1 d .
O25 O -0.3101(5) 2.0612(6) -0.4445(3) 0.070(2) Uani 1 1 d D
O26 O -0.1441(6) 2.1866(4) -0.4321(2) 0.060(2) Uani 1 1 d D
O27 O -0.5770(6) 1.4627(6) -0.6437(2) 0.065(2) Uani 1 1 d .
O28 O -0.6106(5) 1.6430(4) -0.5279(2) 0.0477(16) Uani 1 1 d D
O29 O -0.7154(4) 1.5832(5) -0.5926(2) 0.0476(15) Uani 1 1 d D
O30 O 0.0576(5) 1.6997(4) -0.9363(2) 0.0519(16) Uani 1 1 d .
O31 O 0.2116(5) 1.8321(5) -0.9263(2) 0.0516(17) Uani 1 1 d D
O32 O -0.6239(7) 1.4711(6) -0.1326(3) 0.078(3) Uani 1 1 d D
O33 O -0.4649(5) 1.3190(5) -0.1081(2) 0.0520(16) Uani 1 1 d D
O34 O -0.3787(5) 1.3630(4) -0.0301(2) 0.0437(15) Uani 1 1 d D
C1 C -0.1757(6) 1.8243(6) -0.5431(3) 0.0275(16) Uani 1 1 d .
C2 C -0.2507(6) 1.7524(6) -0.5193(3) 0.0278(16) Uani 1 1 d .
H2 H -0.2773 1.7446 -0.4853 0.033 Uiso 1 1 calc R
C3 C -0.2852(6) 1.6936(5) -0.5452(3) 0.0257(15) Uani 1 1 d .
C4 C -0.2482(6) 1.7067(6) -0.5960(3) 0.0302(17) Uani 1 1 d .
H4 H -0.2746 1.6678 -0.6136 0.036 Uiso 1 1 calc R
C5 C -0.1723(6) 1.7766(6) -0.6215(3) 0.0312(17) Uani 1 1 d .
C6 C -0.1354(6) 1.8348(6) -0.5936(3) 0.0299(17) Uani 1 1 d .
H6 H -0.0833 1.8809 -0.6092 0.036 Uiso 1 1 calc R
C7 C -0.1353(6) 1.7884(6) -0.6762(3) 0.0320(17) Uani 1 1 d .
C8 C -0.0405(9) 1.8350(9) -0.6996(3) 0.065(3) Uani 1 1 d .
H8 H 0.0006 1.8576 -0.6807 0.078 Uiso 1 1 calc R
C9 C -0.0074(8) 1.8479(9) -0.7509(3) 0.061(3) Uani 1 1 d .
H9 H 0.0558 1.8793 -0.7660 0.073 Uiso 1 1 calc R
C10 C -0.0663(7) 1.8151(6) -0.7795(3) 0.0323(18) Uani 1 1 d .
C11 C -0.1551(7) 1.7635(8) -0.7562(3) 0.048(2) Uani 1 1 d .
H11 H -0.1932 1.7366 -0.7748 0.058 Uiso 1 1 calc R
C12 C -0.1888(8) 1.7509(7) -0.7054(3) 0.047(2) Uani 1 1 d .
H12 H -0.2498 1.7159 -0.6904 0.057 Uiso 1 1 calc R
C13 C -0.1403(6) 1.8889(6) -0.5143(3) 0.0286(16) Uani 1 1 d .
C14 C -0.3602(6) 1.6107(5) -0.5188(3) 0.0269(16) Uani 1 1 d .
C15 C -0.0290(7) 1.8299(6) -0.8352(3) 0.0348(19) Uani 1 1 d .
C16 C -0.2357(6) 1.3820(6) -0.6260(3) 0.0287(16) Uani 1 1 d .
C17 C -0.2064(6) 1.2987(5) -0.5918(3) 0.0283(16) Uani 1 1 d .
H17 H -0.2521 1.2729 -0.5622 0.034 Uiso 1 1 calc R
C18 C -0.1068(6) 1.2534(6) -0.6023(3) 0.0302(17) Uani 1 1 d .
C19 C -0.0397(6) 1.2927(6) -0.6463(3) 0.0317(18) Uani 1 1 d .
H19 H 0.0253 1.2608 -0.6535 0.038 Uiso 1 1 calc R
C20 C -0.0673(6) 1.3794(6) -0.6803(3) 0.0338(18) Uani 1 1 d .
C21 C -0.1662(6) 1.4231(6) -0.6691(3) 0.040(2) Uani 1 1 d .
H21 H -0.1863 1.4812 -0.6910 0.048 Uiso 1 1 calc R
C22 C 0.0105(6) 1.4277(6) -0.7251(3) 0.037(2) Uani 1 1 d .
C23 C 0.0155(7) 1.5301(7) -0.7401(3) 0.053(3) Uani 1 1 d .
H23 H -0.0335 1.5698 -0.7241 0.064 Uiso 1 1 calc R
C24 C 0.0932(7) 1.5746(7) -0.7790(4) 0.054(3) Uani 1 1 d .
H24 H 0.0953 1.6442 -0.7889 0.065 Uiso 1 1 calc R
C25 C 0.1676(6) 1.5179(6) -0.8033(3) 0.038(2) Uani 1 1 d .
C26 C 0.1602(7) 1.4148(6) -0.7892(3) 0.043(2) Uani 1 1 d .
H26 H 0.2084 1.3755 -0.8059 0.051 Uiso 1 1 calc R
C27 C 0.0828(7) 1.3692(7) -0.7508(3) 0.049(2) Uani 1 1 d .
H27 H 0.0787 1.2997 -0.7421 0.059 Uiso 1 1 calc R
C28 C -0.3423(6) 1.4339(6) -0.6145(3) 0.0290(17) Uani 1 1 d .
C29 C -0.0705(6) 1.1637(6) -0.5648(3) 0.0312(17) Uani 1 1 d .
C30 C 0.2581(7) 1.5665(6) -0.8412(3) 0.0366(19) Uani 1 1 d .
C31 C -0.2361(6) 2.1030(6) -0.9004(3) 0.0289(16) Uani 1 1 d .
C32 C -0.2838(6) 2.1987(6) -0.9123(3) 0.0311(17) Uani 1 1 d .
H32 H -0.2608 2.2423 -0.9431 0.037 Uiso 1 1 calc R
C33 C -0.3647(6) 2.2290(5) -0.8787(3) 0.0281(16) Uani 1 1 d .
C34 C -0.4007(6) 2.1636(6) -0.8332(3) 0.0310(17) Uani 1 1 d .
H34 H -0.4557 2.1840 -0.8108 0.037 Uiso 1 1 calc R
C35 C -0.3555(6) 2.0677(5) -0.8205(3) 0.0310(17) Uani 1 1 d .
C36 C -0.2727(6) 2.0395(6) -0.8541(3) 0.0327(18) Uani 1 1 d .
H36 H -0.2408 1.9763 -0.8455 0.039 Uiso 1 1 calc R
C37 C -0.3979(7) 1.9964(6) -0.7718(3) 0.0345(18) Uani 1 1 d .
C38 C -0.4009(8) 1.8946(6) -0.7709(3) 0.045(2) Uani 1 1 d .
H38 H -0.3762 1.8719 -0.7998 0.054 Uiso 1 1 calc R
C39 C -0.4416(8) 1.8272(6) -0.7261(3) 0.046(2) Uani 1 1 d .
H39 H -0.4436 1.7594 -0.7251 0.055 Uiso 1 1 calc R
C40 C -0.4793(7) 1.8617(6) -0.6827(3) 0.0347(18) Uani 1 1 d .
C41 C -0.4772(8) 1.9615(7) -0.6845(3) 0.053(3) Uani 1 1 d .
H41 H -0.5035 1.9849 -0.6560 0.064 Uiso 1 1 calc R
C42 C -0.4363(8) 2.0275(7) -0.7286(4) 0.055(3) Uani 1 1 d .
H42 H -0.4346 2.0951 -0.7291 0.066 Uiso 1 1 calc R
C43 C -0.1493(6) 2.0697(6) -0.9370(3) 0.0296(17) Uani 1 1 d .
C44 C -0.4193(6) 2.3294(5) -0.8917(3) 0.0311(17) Uani 1 1 d .
C45 C -0.5186(7) 1.7859(6) -0.6354(3) 0.0375(19) Uani 1 1 d .
C46 C -0.3004(5) 1.7079(5) -0.0489(3) 0.0236(15) Uani 1 1 d .
C47 C -0.2479(6) 1.7540(5) -0.0217(3) 0.0280(16) Uani 1 1 d .
H47 H -0.2550 1.7303 0.0129 0.034 Uiso 1 1 calc R
C48 C -0.1855(6) 1.8347(5) -0.0456(3) 0.0254(15) Uani 1 1 d .
C49 C -0.1759(6) 1.8686(6) -0.0970(3) 0.0302(17) Uani 1 1 d .
H49 H -0.1345 1.9235 -0.1132 0.036 Uiso 1 1 calc R
C50 C -0.2256(6) 1.8238(6) -0.1251(3) 0.0314(17) Uani 1 1 d .
C51 C -0.2877(6) 1.7418(6) -0.1008(3) 0.0312(17) Uani 1 1 d .
H51 H -0.3208 1.7098 -0.1192 0.037 Uiso 1 1 calc R
C52 C -0.2097(6) 1.8586(6) -0.1808(3) 0.0324(18) Uani 1 1 d .
C53 C -0.2880(7) 1.8508(8) -0.2073(3) 0.047(2) Uani 1 1 d .
H53 H -0.3520 1.8238 -0.1900 0.056 Uiso 1 1 calc R
C54 C -0.2729(8) 1.8825(8) -0.2591(3) 0.047(2) Uani 1 1 d .
H54 H -0.3266 1.8767 -0.2763 0.057 Uiso 1 1 calc R
C55 C -0.1774(7) 1.9230(6) -0.2856(3) 0.0341(18) Uani 1 1 d .
C56 C -0.1019(7) 1.9308(6) -0.2591(3) 0.039(2) Uani 1 1 d .
H56 H -0.0381 1.9584 -0.2764 0.047 Uiso 1 1 calc R
C57 C -0.1159(7) 1.8993(7) -0.2078(3) 0.044(2) Uani 1 1 d .
H57 H -0.0617 1.9055 -0.1910 0.053 Uiso 1 1 calc R
C58 C -0.3698(6) 1.6240(5) -0.0214(3) 0.0264(16) Uani 1 1 d .
C59 C -0.1273(6) 1.8812(5) -0.0161(3) 0.0285(16) Uani 1 1 d .
C60 C -0.1616(7) 1.9616(6) -0.3415(3) 0.0368(19) Uani 1 1 d .
N1 N -0.6195(10) 1.3759(9) -0.6946(5) 0.093(3) Uiso 1 1 d .
N2 N 0.1076(9) 1.5646(9) -0.9710(4) 0.084(3) Uiso 1 1 d .
C61 C -0.5608(15) 1.4354(14) -0.6772(7) 0.121(6) Uiso 1 1 d .
H61 H -0.4970 1.4550 -0.6979 0.146 Uiso 1 1 calc R
C62 C -0.7066(19) 1.3222(18) -0.6632(9) 0.181(10) Uiso 1 1 d .
H62A H -0.7379 1.2863 -0.6821 0.272 Uiso 1 1 calc R
H62B H -0.7580 1.3684 -0.6510 0.272 Uiso 1 1 calc R
H62C H -0.6828 1.2757 -0.6353 0.272 Uiso 1 1 calc R
C63 C -0.5673(19) 1.3451(19) -0.7457(9) 0.182(10) Uiso 1 1 d .
H63A H -0.6144 1.3034 -0.7540 0.273 Uiso 1 1 calc R
H63B H -0.5018 1.3089 -0.7414 0.273 Uiso 1 1 calc R
H63C H -0.5545 1.4044 -0.7723 0.273 Uiso 1 1 calc R
C64 C 0.0767(12) 1.6592(12) -0.9743(6) 0.097(4) Uiso 1 1 d .
H64 H 0.0682 1.6989 -1.0056 0.116 Uiso 1 1 calc R
C65 C 0.1379(14) 1.5275(13) -1.0186(6) 0.115(5) Uiso 1 1 d .
H65A H 0.1588 1.4578 -1.0102 0.173 Uiso 1 1 calc R
H65B H 0.1956 1.5652 -1.0400 0.173 Uiso 1 1 calc R
H65C H 0.0787 1.5359 -1.0358 0.173 Uiso 1 1 calc R
C66 C 0.1113(14) 1.4979(13) -0.9223(6) 0.115(5) Uiso 1 1 d .
H66A H 0.1355 1.4323 -0.9264 0.172 Uiso 1 1 calc R
H66B H 0.0421 1.4940 -0.9023 0.172 Uiso 1 1 calc R
H66C H 0.1588 1.5230 -0.9058 0.172 Uiso 1 1 calc R
O35 O 0.6009(6) 0.1529(6) -0.0040(3) 0.069(2) Uiso 1 1 d .
N3 N 0.5451(7) 0.0180(6) 0.0567(3) 0.054(2) Uiso 1 1 d .
C67 C 0.5391(10) 0.1133(10) 0.0336(5) 0.075(3) Uiso 1 1 d .
H67 H 0.4850 0.1531 0.0465 0.090 Uiso 1 1 calc R
C68 C 0.4627(13) -0.0185(13) 0.1001(6) 0.110(5) Uiso 1 1 d .
H68A H 0.4751 -0.0887 0.1137 0.165 Uiso 1 1 calc R
H68B H 0.3950 -0.0083 0.0898 0.165 Uiso 1 1 calc R
H68C H 0.4642 0.0175 0.1253 0.165 Uiso 1 1 calc R
C69 C 0.6260(12) -0.0492(11) 0.0429(6) 0.096(4) Uiso 1 1 d .
H69A H 0.6141 -0.1145 0.0648 0.144 Uiso 1 1 calc R
H69B H 0.6928 -0.0263 0.0455 0.144 Uiso 1 1 calc R
H69C H 0.6263 -0.0526 0.0089 0.144 Uiso 1 1 calc R
O36 O 0.2152(6) 0.7484(6) 0.3451(3) 0.075(2) Uiso 1 1 d .
N4 N 0.2866(7) 0.7705(7) 0.2621(3) 0.063(2) Uiso 1 1 d .
C70 C 0.2401(10) 0.8016(10) 0.3014(5) 0.076(3) Uiso 1 1 d .
H70 H 0.2237 0.8699 0.2966 0.091 Uiso 1 1 calc R
C71 C 0.3083(11) 0.8382(11) 0.2128(5) 0.089(4) Uiso 1 1 d .
H71A H 0.3426 0.8015 0.1889 0.134 Uiso 1 1 calc R
H71B H 0.3534 0.8898 0.2137 0.134 Uiso 1 1 calc R
H71C H 0.2432 0.8679 0.2032 0.134 Uiso 1 1 calc R
C72 C 0.3199(11) 0.6695(10) 0.2687(5) 0.085(4) Uiso 1 1 d .
H72A H 0.3524 0.6571 0.2368 0.127 Uiso 1 1 calc R
H72B H 0.2602 0.6277 0.2824 0.127 Uiso 1 1 calc R
H72C H 0.3700 0.6545 0.2913 0.127 Uiso 1 1 calc R
O37 O 0.8668(7) 0.3864(7) 0.5094(3) 0.078(2) Uiso 1 1 d .
N5 N 0.9864(7) 0.4531(6) 0.4427(3) 0.055(2) Uiso 1 1 d .
C73 C 0.8930(9) 0.4485(9) 0.4701(4) 0.067(3) Uiso 1 1 d .
H73 H 0.8423 0.4960 0.4589 0.080 Uiso 1 1 calc R
C74 C 1.0107(12) 0.5315(11) 0.3974(5) 0.097(4) Uiso 1 1 d .
H74A H 1.0826 0.5231 0.3820 0.145 Uiso 1 1 calc R
H74B H 1.0008 0.5956 0.4055 0.145 Uiso 1 1 calc R
H74C H 0.9647 0.5277 0.3745 0.145 Uiso 1 1 calc R
C75 C 1.0644(10) 0.3818(10) 0.4561(5) 0.083(4) Uiso 1 1 d .
H75A H 1.1278 0.3964 0.4319 0.125 Uiso 1 1 calc R
H75B H 1.0414 0.3166 0.4570 0.125 Uiso 1 1 calc R
H75C H 1.0778 0.3832 0.4886 0.125 Uiso 1 1 calc R
O38 O 0.7067(13) 0.4141(13) 0.2120(6) 0.172(6) Uiso 1 1 d .
N6 N 0.805(2) 0.262(2) 0.2237(11) 0.214(10) Uiso 1 1 d .
C76 C 0.714(2) 0.317(2) 0.2472(11) 0.187(10) Uiso 1 1 d .
H76 H 0.6707 0.2936 0.2779 0.225 Uiso 1 1 calc R
C77 C 0.874(3) 0.290(3) 0.1710(14) 0.290(19) Uiso 1 1 d .
H77A H 0.9240 0.2368 0.1668 0.434 Uiso 1 1 calc R
H77B H 0.9100 0.3504 0.1676 0.434 Uiso 1 1 calc R
H77C H 0.8295 0.3009 0.1458 0.434 Uiso 1 1 calc R
C78 C 0.810(3) 0.159(3) 0.2686(12) 0.255(15) Uiso 1 1 d .
H78A H 0.8664 0.1157 0.2577 0.382 Uiso 1 1 calc R
H78B H 0.7446 0.1261 0.2760 0.382 Uiso 1 1 calc R
H78C H 0.8237 0.1767 0.2981 0.382 Uiso 1 1 calc R
O39 O 0.6007(18) 0.2050(17) 0.3319(9) 0.244(9) Uiso 1 1 d D
N7 N 0.566(2) 0.119(2) 0.4245(11) 0.232(11) Uiso 1 1 d D
C79 C 0.544(3) 0.190(3) 0.3798(11) 0.246(15) Uiso 1 1 d D
H79 H 0.4836 0.2311 0.3839 0.295 Uiso 1 1 calc R
C80 C 0.528(3) 0.149(3) 0.4718(13) 0.288(18) Uiso 1 1 d D
H80A H 0.4695 0.1961 0.4675 0.433 Uiso 1 1 calc R
H80B H 0.5834 0.1795 0.4808 0.433 Uiso 1 1 calc R
H80C H 0.5049 0.0911 0.4979 0.433 Uiso 1 1 calc R
C81 C 0.657(2) 0.056(2) 0.4078(12) 0.242(14) Uiso 1 1 d D
H81A H 0.6579 0.0552 0.3735 0.363 Uiso 1 1 calc R
H81B H 0.6506 -0.0109 0.4284 0.363 Uiso 1 1 calc R
H81C H 0.7211 0.0835 0.4107 0.363 Uiso 1 1 calc R
O1W O 0.6436(10) 0.5829(9) 0.2508(5) 0.128(4) Uiso 1 1 d .
O2W O 0.6031(11) 0.7263(10) 0.1650(5) 0.145(5) Uiso 1 1 d .
O3W O 0.7887(16) 0.6787(15) 0.1084(8) 0.222(8) Uiso 1 1 d .
H25A H -0.3707(17) 2.017(9) -0.424(8) 0.333 Uiso 1 1 d D
H25B H -0.345(3) 2.131(3) -0.447(10) 0.333 Uiso 1 1 d D
H26A H -0.210(4) 2.234(9) -0.431(11) 0.333 Uiso 1 1 d D
H26B H -0.088(3) 2.239(9) -0.434(11) 0.333 Uiso 1 1 d D
H28A H -0.631(17) 1.617(4) -0.4911(15) 0.333 Uiso 1 1 d D
H28B H -0.590(14) 1.714(6) -0.533(5) 0.333 Uiso 1 1 d D
H29A H -0.750(5) 1.59(2) -0.623(4) 0.333 Uiso 1 1 d D
H29B H -0.778(4) 1.58(2) -0.5651(16) 0.333 Uiso 1 1 d D
H31A H 0.273(6) 1.879(5) -0.932(10) 0.333 Uiso 1 1 d D
H31B H 0.242(6) 1.767(6) -0.906(10) 0.333 Uiso 1 1 d D
H32A H -0.694(7) 1.442(17) -0.116(2) 0.333 Uiso 1 1 d D
H32B H -0.641(13) 1.529(8) -0.160(6) 0.333 Uiso 1 1 d D
H33A H -0.406(12) 1.269(8) -0.100(8) 0.333 Uiso 1 1 d D
H33B H -0.479(19) 1.310(5) -0.141(4) 0.333 Uiso 1 1 d D
H34A H -0.306(10) 1.372(9) -0.023(8) 0.333 Uiso 1 1 d D
H34B H -0.387(12) 1.285(7) -0.017(9) 0.333 Uiso 1 1 d D

loop_
_atom_site_aniso_label
_atom_site_aniso_U_11
_atom_site_aniso_U_22
_atom_site_aniso_U_33
_atom_site_aniso_U_23
_atom_site_aniso_U_13
_atom_site_aniso_U_12
Tb1 0.02744(19) 0.02262(18) 0.01242(17) -0.00106(13) 0.00270(14) -0.00167(13)
Tb2 0.02658(19) 0.02402(19) 0.01782(18) 0.00108(14) 0.00333(14) -0.00451(14)
Tb3 0.02710(19) 0.02189(18) 0.01321(17) -0.00114(13) 0.00205(14) -0.00347(13)
Tb4 0.0315(2) 0.02020(18) 0.01697(17) -0.00092(13) 0.00562(14) -0.00508(14)
O1 0.033(3) 0.042(3) 0.024(3) 0.002(2) -0.006(2) -0.015(2)
O2 0.040(3) 0.047(4) 0.031(3) -0.021(3) 0.004(3) -0.009(3)
O3 0.051(4) 0.041(3) 0.040(3) -0.008(3) -0.009(3) -0.024(3)
O4 0.046(3) 0.035(3) 0.025(3) -0.002(2) 0.008(3) -0.016(3)
O5 0.049(4) 0.083(5) 0.020(3) -0.004(3) 0.005(3) -0.029(3)
O6 0.074(4) 0.045(4) 0.015(3) -0.002(2) 0.000(3) -0.019(3)
O7 0.033(3) 0.036(3) 0.024(3) 0.006(2) 0.009(2) 0.008(2)
O8 0.031(3) 0.031(3) 0.027(3) -0.001(2) 0.007(2) -0.002(2)
O9 0.042(3) 0.038(3) 0.016(3) 0.004(2) 0.002(2) 0.007(2)
O10 0.033(3) 0.031(3) 0.026(3) 0.007(2) 0.004(2) 0.006(2)
O11 0.049(4) 0.045(4) 0.042(4) 0.001(3) 0.012(3) 0.006(3)
O12 0.042(3) 0.042(4) 0.034(3) -0.001(3) 0.019(3) 0.003(3)
O13 0.046(3) 0.032(3) 0.028(3) -0.001(2) 0.009(3) 0.010(3)
O14 0.042(3) 0.036(3) 0.021(3) -0.002(2) 0.008(2) 0.005(2)
O15 0.050(4) 0.035(3) 0.026(3) 0.005(2) 0.016(3) 0.017(3)
O16 0.047(3) 0.027(3) 0.024(3) 0.007(2) 0.002(2) 0.001(2)
O17 0.058(4) 0.029(3) 0.031(3) 0.010(2) 0.006(3) -0.002(3)
O18 0.099(6) 0.037(4) 0.040(4) 0.005(3) 0.027(4) 0.014(4)
O19 0.047(3) 0.035(3) 0.040(3) -0.004(3) -0.002(3) -0.014(3)
O20 0.043(3) 0.039(3) 0.028(3) 0.004(2) 0.004(3) -0.015(3)
O21 0.054(4) 0.035(3) 0.028(3) -0.005(2) 0.000(3) -0.018(3)
O22 0.042(3) 0.040(3) 0.031(3) 0.000(2) -0.018(3) -0.013(3)
O23 0.048(4) 0.124(7) 0.019(3) -0.001(4) -0.001(3) -0.029(4)
O24 0.078(5) 0.035(3) 0.018(3) 0.000(2) 0.003(3) -0.022(3)
O25 0.038(4) 0.083(6) 0.090(6) -0.030(5) -0.011(4) 0.024(4)
O26 0.115(6) 0.030(3) 0.029(3) -0.010(3) 0.001(4) 0.008(4)
O27 0.073(5) 0.101(6) 0.032(3) -0.041(4) -0.014(3) 0.022(4)
O28 0.070(4) 0.040(4) 0.025(3) -0.005(3) 0.005(3) 0.004(3)
O29 0.034(3) 0.060(4) 0.049(4) -0.014(3) -0.007(3) 0.005(3)
O30 0.072(5) 0.031(3) 0.050(4) -0.011(3) -0.001(3) 0.003(3)
O31 0.035(3) 0.068(5) 0.044(4) 0.000(3) -0.007(3) 0.007(3)
O32 0.127(7) 0.057(5) 0.060(5) -0.007(4) -0.047(5) -0.015(5)
O33 0.058(4) 0.047(4) 0.055(4) -0.026(3) 0.005(3) -0.013(3)
O34 0.062(4) 0.035(3) 0.031(3) -0.004(3) -0.006(3) 0.004(3)
C1 0.028(4) 0.033(4) 0.017(3) -0.002(3) 0.002(3) -0.005(3)
C2 0.026(4) 0.035(4) 0.020(4) -0.003(3) -0.001(3) -0.001(3)
C3 0.031(4) 0.023(4) 0.020(4) -0.005(3) 0.006(3) -0.011(3)
C4 0.042(4) 0.031(4) 0.016(3) -0.001(3) -0.001(3) -0.015(3)
C5 0.036(4) 0.036(4) 0.020(4) -0.007(3) 0.001(3) -0.007(3)
C6 0.036(4) 0.031(4) 0.021(4) -0.004(3) 0.003(3) -0.014(3)
C7 0.038(4) 0.039(5) 0.016(4) -0.004(3) 0.003(3) -0.010(3)
C8 0.076(7) 0.100(9) 0.022(4) -0.022(5) 0.013(5) -0.048(7)
C9 0.061(6) 0.101(9) 0.018(4) -0.010(5) 0.011(4) -0.048(6)
C10 0.050(5) 0.027(4) 0.018(4) -0.005(3) 0.002(3) -0.007(3)
C11 0.052(6) 0.075(7) 0.022(4) -0.012(4) -0.009(4) -0.017(5)
C12 0.058(6) 0.060(6) 0.022(4) -0.009(4) 0.006(4) -0.033(5)
C13 0.031(4) 0.028(4) 0.022(4) 0.002(3) 0.000(3) -0.008(3)
C14 0.029(4) 0.019(4) 0.030(4) -0.006(3) 0.004(3) -0.006(3)
C15 0.054(5) 0.033(4) 0.014(4) 0.001(3) -0.007(4) -0.001(4)
C16 0.025(4) 0.030(4) 0.024(4) -0.002(3) 0.003(3) 0.004(3)
C17 0.033(4) 0.026(4) 0.017(3) 0.001(3) 0.011(3) -0.002(3)
C18 0.032(4) 0.036(4) 0.016(3) 0.000(3) 0.001(3) 0.009(3)
C19 0.026(4) 0.034(4) 0.025(4) 0.005(3) 0.003(3) 0.004(3)
C20 0.036(4) 0.030(4) 0.025(4) 0.003(3) 0.007(3) 0.000(3)
C21 0.029(4) 0.042(5) 0.031(4) 0.012(4) 0.004(4) 0.011(4)
C22 0.034(4) 0.043(5) 0.020(4) 0.009(3) 0.009(3) 0.005(4)
C23 0.044(5) 0.046(6) 0.044(5) 0.010(4) 0.022(4) 0.017(4)
C24 0.049(5) 0.039(5) 0.048(6) 0.019(4) 0.019(5) 0.009(4)
C25 0.032(4) 0.044(5) 0.027(4) 0.003(4) 0.006(4) 0.008(4)
C26 0.043(5) 0.036(5) 0.034(5) 0.000(4) 0.019(4) 0.006(4)
C27 0.046(5) 0.044(5) 0.043(5) 0.004(4) 0.006(4) 0.006(4)
C28 0.025(4) 0.035(4) 0.020(4) -0.003(3) 0.007(3) 0.000(3)
C29 0.035(4) 0.038(5) 0.015(4) 0.002(3) -0.001(3) -0.002(3)
C30 0.043(5) 0.027(4) 0.026(4) 0.008(3) 0.008(4) 0.000(4)
C31 0.035(4) 0.027(4) 0.019(4) 0.000(3) 0.002(3) 0.002(3)
C32 0.038(4) 0.028(4) 0.020(4) 0.002(3) 0.003(3) -0.001(3)
C33 0.035(4) 0.021(4) 0.023(4) -0.002(3) 0.003(3) 0.002(3)
C34 0.030(4) 0.032(4) 0.021(4) -0.001(3) 0.013(3) 0.002(3)
C35 0.046(5) 0.017(4) 0.022(4) 0.001(3) 0.006(3) 0.001(3)
C36 0.036(4) 0.028(4) 0.027(4) -0.001(3) 0.003(3) 0.003(3)
C37 0.043(5) 0.025(4) 0.024(4) 0.008(3) 0.006(4) 0.000(3)
C38 0.067(6) 0.031(5) 0.029(4) -0.003(4) 0.010(4) -0.002(4)
C39 0.074(6) 0.019(4) 0.034(5) 0.001(3) 0.010(4) -0.006(4)
C40 0.043(5) 0.021(4) 0.033(4) -0.004(3) 0.008(4) 0.002(3)
C41 0.076(7) 0.043(6) 0.025(4) 0.003(4) 0.018(5) -0.001(5)
C42 0.072(7) 0.030(5) 0.044(5) 0.003(4) 0.022(5) 0.001(4)
C43 0.034(4) 0.030(4) 0.020(4) -0.001(3) 0.001(3) 0.000(3)
C44 0.039(4) 0.017(4) 0.034(4) -0.007(3) -0.001(4) 0.001(3)
C45 0.048(5) 0.024(4) 0.029(4) 0.002(3) 0.010(4) 0.002(4)
C46 0.025(4) 0.023(4) 0.018(3) -0.003(3) 0.008(3) -0.005(3)
C47 0.033(4) 0.027(4) 0.019(4) 0.001(3) 0.001(3) -0.005(3)
C48 0.026(4) 0.027(4) 0.020(4) -0.002(3) 0.001(3) -0.011(3)
C49 0.036(4) 0.032(4) 0.018(4) 0.003(3) 0.001(3) -0.016(3)
C50 0.038(4) 0.038(5) 0.015(3) -0.002(3) 0.003(3) -0.010(3)
C51 0.034(4) 0.036(4) 0.022(4) -0.006(3) 0.000(3) -0.011(3)
C52 0.042(5) 0.033(4) 0.019(4) -0.006(3) 0.009(3) -0.012(3)
C53 0.038(5) 0.078(7) 0.022(4) -0.005(4) 0.001(4) -0.029(5)
C54 0.050(6) 0.069(7) 0.024(4) -0.013(4) -0.001(4) -0.013(5)
C55 0.046(5) 0.037(5) 0.019(4) -0.007(3) -0.003(4) -0.001(4)
C56 0.045(5) 0.044(5) 0.023(4) 0.000(4) 0.006(4) -0.018(4)
C57 0.045(5) 0.063(6) 0.019(4) 0.008(4) -0.007(4) -0.025(4)
C58 0.031(4) 0.019(4) 0.028(4) -0.006(3) 0.000(3) -0.006(3)
C59 0.032(4) 0.025(4) 0.027(4) -0.005(3) 0.001(3) -0.011(3)
C60 0.051(5) 0.042(5) 0.013(4) -0.004(3) 0.002(4) 0.001(4)

loop_
_atom_type_symbol
_atom_type_description
_atom_type_scat_dispersion_real
_atom_type_scat_dispersion_imag
_atom_type_scat_source
C C 0.0033 0.0016 'International Tables Vol C Tables 4.2.6.8 and 6.1.1.4'
H H 0.0000 0.0000 'International Tables Vol C Tables 4.2.6.8 and 6.1.1.4'
N N 0.0061 0.0033 'International Tables Vol C Tables 4.2.6.8 and 6.1.1.4'
O O 0.0106 0.0060 'International Tables Vol C Tables 4.2.6.8 and 6.1.1.4'
Tb Tb -0.1723 4.1537 'International Tables Vol C Tables 4.2.6.8 and 6.1.1.4'

loop_
_geom_angle_atom_site_label_1
_geom_angle_atom_site_label_2
_geom_angle_atom_site_label_3
_geom_angle
_geom_angle_site_symmetry_1
_geom_angle_site_symmetry_3
O1 Tb1 O10 74.80(19) 2_594 2_584
O1 Tb1 O9 79.76(19) 2_594 1_565
O10 Tb1 O9 133.70(18) 2_584 1_565
O1 Tb1 O2 125.23(19) 2_594 .
O10 Tb1 O2 76.3(2) 2_584 .
O9 Tb1 O2 88.2(2) 1_565 .
O1 Tb1 O26 82.8(2) 2_594 .
O10 Tb1 O26 139.5(2) 2_584 .
O9 Tb1 O26 72.1(2) 1_565 .
O2 Tb1 O26 142.9(2) . .
O1 Tb1 O24 84.7(2) 2_594 .
O10 Tb1 O24 74.4(2) 2_584 .
O9 Tb1 O24 140.77(19) 1_565 .
O2 Tb1 O24 129.49(19) . .
O26 Tb1 O24 70.3(2) . .
O1 Tb1 O23 133.69(19) 2_594 .
O10 Tb1 O23 77.3(2) 2_584 .
O9 Tb1 O23 143.8(2) 1_565 .
O2 Tb1 O23 81.7(2) . .
O26 Tb1 O23 95.7(3) . .
O24 Tb1 O23 52.3(2) . .
O1 Tb1 O25 150.3(2) 2_594 .
O10 Tb1 O25 134.5(2) 2_584 .
O9 Tb1 O25 74.8(2) 1_565 .
O2 Tb1 O25 69.4(2) . .
O26 Tb1 O25 75.2(3) . .
O24 Tb1 O25 105.7(3) . .
O23 Tb1 O25 69.2(3) . .
O1 Tb1 C60 109.0(2) 2_594 .
O10 Tb1 C60 72.9(2) 2_584 .
O9 Tb1 C60 153.0(2) 1_565 .
O2 Tb1 C60 105.4(2) . .
O26 Tb1 C60 83.5(2) . .
O24 Tb1 C60 26.2(2) . .
O23 Tb1 C60 26.2(2) . .
O25 Tb1 C60 88.2(3) . .
O1 Tb1 O1 77.70(18) 2_594 .
O10 Tb1 O1 69.24(17) 2_584 .
O9 Tb1 O1 67.92(17) 1_565 .
O2 Tb1 O1 48.66(17) . .
O26 Tb1 O1 137.91(18) . .
O24 Tb1 O1 142.54(19) . .
O23 Tb1 O1 124.6(2) . .
O25 Tb1 O1 105.9(2) . .
C60 Tb1 O1 138.1(2) . .
O1 Tb1 C13 102.0(2) 2_594 .
O10 Tb1 C13 72.2(2) 2_584 .
O9 Tb1 C13 76.25(19) 1_565 .
O2 Tb1 C13 24.08(19) . .
O26 Tb1 C13 146.6(2) . .
O24 Tb1 C13 142.6(2) . .
O23 Tb1 C13 103.7(2) . .
O25 Tb1 C13 86.6(2) . .
C60 Tb1 C13 124.2(2) . .
O1 Tb1 C13 24.62(17) . .
O1 Tb1 Tb1 43.31(14) 2_594 2_594
O10 Tb1 Tb1 66.39(13) 2_584 2_594
O9 Tb1 Tb1 68.49(13) 1_565 2_594
O2 Tb1 Tb1 82.51(13) . 2_594
O26 Tb1 Tb1 116.63(18) . 2_594
O24 Tb1 Tb1 120.26(16) . 2_594
O23 Tb1 Tb1 142.9(2) . 2_594
O25 Tb1 Tb1 133.97(19) . 2_594
C60 Tb1 Tb1 135.35(18) . 2_594
O1 Tb1 Tb1 34.38(10) . 2_594
C13 Tb1 Tb1 58.79(14) . 2_594
O17 Tb2 O3 90.6(2) . .
O17 Tb2 O4 154.1(2) . 2_484
O3 Tb2 O4 104.2(2) . 2_484
O17 Tb2 O27 96.0(3) . .
O3 Tb2 O27 147.8(2) . .
O4 Tb2 O27 82.8(2) 2_484 .
O17 Tb2 O8 130.37(19) . .
O3 Tb2 O8 71.9(2) . .
O4 Tb2 O8 75.04(19) 2_484 .
O27 Tb2 O8 80.0(2) . .
O17 Tb2 O28 78.8(2) . .
O3 Tb2 O28 73.0(2) . .
O4 Tb2 O28 85.4(2) 2_484 .
O27 Tb2 O28 139.2(2) . .
O8 Tb2 O28 133.70(18) . .
O17 Tb2 O29 80.0(2) . .
O3 Tb2 O29 141.0(2) . .
O4 Tb2 O29 75.2(2) 2_484 .
O27 Tb2 O29 71.2(2) . .
O8 Tb2 O29 140.6(2) . .
O28 Tb2 O29 68.1(2) . .
O17 Tb2 O7 78.36(19) . .
O3 Tb2 O7 76.0(2) . .
O4 Tb2 O7 125.43(19) 2_484 .
O27 Tb2 O7 74.6(2) . .
O8 Tb2 O7 52.68(16) . .
O28 Tb2 O7 140.9(2) . .
O29 Tb2 O7 136.86(19) . .
O17 Tb2 C28 104.1(2) . .
O3 Tb2 C28 70.1(2) . .
O4 Tb2 C28 100.9(2) 2_484 .
O27 Tb2 C28 77.7(2) . .
O8 Tb2 C28 26.46(19) . .
O28 Tb2 C28 143.0(2) . .
O29 Tb2 C28 148.8(2) . .
O7 Tb2 C28 26.36(19) . .
O21 Tb3 O13 75.0(2) 2_594 .
O21 Tb3 O14 77.5(2) 2_594 2_593
O13 Tb3 O14 124.68(18) . 2_593
O21 Tb3 O22 121.97(19) 2_594 1_554
O13 Tb3 O22 75.6(2) . 1_554
O14 Tb3 O22 79.9(2) 2_593 1_554
O21 Tb3 O30 146.8(2) 2_594 .
O13 Tb3 O30 137.6(2) . .
O14 Tb3 O30 76.8(2) 2_593 .
O22 Tb3 O30 73.3(2) 1_554 .
O21 Tb3 O5 85.7(2) 2_594 .
O13 Tb3 O5 78.2(2) . .
O14 Tb3 O5 145.4(2) 2_593 .
O22 Tb3 O5 134.1(2) 1_554 .
O30 Tb3 O5 104.2(2) . .
O21 Tb3 O31 80.4(2) 2_594 .
O13 Tb3 O31 141.9(2) . .
O14 Tb3 O31 76.2(2) 2_593 .
O22 Tb3 O31 142.5(2) 1_554 .
O30 Tb3 O31 73.4(2) . .
O5 Tb3 O31 71.2(2) . .
O21 Tb3 O6 132.8(2) 2_594 .
O13 Tb3 O6 75.4(2) . .
O14 Tb3 O6 149.4(2) 2_593 .
O22 Tb3 O6 84.38(19) 1_554 .
O30 Tb3 O6 73.6(2) . .
O5 Tb3 O6 52.6(2) . .
O31 Tb3 O6 102.1(2) . .
O21 Tb3 C15 109.3(2) 2_594 .
O13 Tb3 C15 74.0(2) . .
O14 Tb3 C15 161.3(2) 2_593 .
O22 Tb3 C15 108.9(2) 1_554 .
O30 Tb3 C15 89.8(2) . .
O5 Tb3 C15 26.5(2) . .
O31 Tb3 C15 87.5(2) . .
O6 Tb3 C15 26.2(2) . .
O19 Tb4 O20 105.3(2) . 2_485
O19 Tb4 O12 85.1(2) . 2_584
O20 Tb4 O12 153.0(2) 2_485 2_584
O19 Tb4 O33 140.6(2) . .
O20 Tb4 O33 79.8(2) 2_485 .
O12 Tb4 O33 76.7(2) 2_584 .
O19 Tb4 O15 79.8(2) . 2_494
O20 Tb4 O15 126.3(2) 2_485 2_494
O12 Tb4 O15 79.66(19) 2_584 2_494
O33 Tb4 O15 129.2(2) . 2_494
O19 Tb4 O32 147.2(2) . .
O20 Tb4 O32 77.3(2) 2_485 .
O12 Tb4 O32 107.5(3) 2_584 .
O33 Tb4 O32 72.2(3) . .
O15 Tb4 O32 73.2(2) 2_494 .
O19 Tb4 O34 72.5(2) . .
O20 Tb4 O34 77.2(2) 2_485 .
O12 Tb4 O34 82.6(2) 2_584 .
O33 Tb4 O34 70.8(2) . .
O15 Tb4 O34 148.2(2) 2_494 .
O32 Tb4 O34 137.9(2) . .
O19 Tb4 O16 73.8(2) . 2_494
O20 Tb4 O16 76.7(2) 2_485 2_494
O12 Tb4 O16 130.36(19) 2_584 2_494
O33 Tb4 O16 143.1(2) . 2_494
O15 Tb4 O16 52.97(17) 2_494 2_494
O32 Tb4 O16 75.1(2) . 2_494
O34 Tb4 O16 129.37(19) . 2_494
O19 Tb4 C44 75.5(2) . 2_494
O20 Tb4 C44 101.7(2) 2_485 2_494
O12 Tb4 C44 105.1(2) 2_584 2_494
O33 Tb4 C44 142.9(2) . 2_494
O15 Tb4 C44 26.3(2) 2_494 2_494
O32 Tb4 C44 72.0(2) . 2_494
O34 Tb4 C44 146.2(2) . 2_494
O16 Tb4 C44 26.6(2) 2_494 2_494
C13 O1 Tb1 167.7(5) . 2_594
C13 O1 Tb1 85.7(5) . .
Tb1 O1 Tb1 102.30(18) 2_594 .
C13 O2 Tb1 105.8(5) . .
C14 O3 Tb2 154.9(6) . .
C14 O4 Tb2 129.3(5) . 2_484
C15 O5 Tb3 93.3(5) . .
C15 O6 Tb3 92.6(5) . .
C28 O7 Tb2 91.7(4) . .
C28 O8 Tb2 93.0(4) . .
C29 O9 Tb1 135.6(5) . 1_545
C29 O10 Tb1 139.5(5) . 2_584
C30 O12 Tb4 138.5(5) . 2_584
C43 O13 Tb3 145.0(5) . .
C43 O14 Tb3 140.4(5) . 2_593
C44 O15 Tb4 94.0(4) . 2_494
C44 O16 Tb4 92.3(4) . 2_494
C45 O17 Tb2 140.8(5) . .
C58 O19 Tb4 174.0(6) . .
C58 O20 Tb4 134.0(5) . 2_485
C59 O21 Tb3 172.7(5) . 2_594
C59 O22 Tb3 119.4(5) . 1_556
C60 O23 Tb1 92.3(5) . .
C60 O24 Tb1 93.4(5) . .
Tb1 O25 H25A 126(2) . .
Tb1 O25 H25B 126(2) . .
H25A O25 H25B 101(3) . .
Tb1 O26 H26A 130(2) . .
Tb1 O26 H26B 129(3) . .
H26A O26 H26B 98(3) . .
C61 O27 Tb2 153.1(13) . .
Tb2 O28 H28A 123(2) . .
Tb2 O28 H28B 122(2) . .
H28A O28 H28B 107(3) . .
Tb2 O29 H29A 127(2) . .
Tb2 O29 H29B 129(2) . .
H29A O29 H29B 103(2) . .
C64 O30 Tb3 126.4(8) . .
Tb3 O31 H31A 128(2) . .
Tb3 O31 H31B 129(2) . .
H31A O31 H31B 101(3) . .
Tb4 O32 H32A 122(2) . .
Tb4 O32 H32B 122(2) . .
H32A O32 H32B 104(3) . .
Tb4 O33 H33A 123(2) . .
Tb4 O33 H33B 123(2) . .
H33A O33 H33B 104(3) . .
Tb4 O34 H34A 129(2) . .
Tb4 O34 H34B 127(3) . .
H34A O34 H34B 102(4) . .
C6 C1 C2 119.5(7) . .
C6 C1 C13 120.8(7) . .
C2 C1 C13 119.7(6) . .
C3 C2 C1 120.6(7) . .
C3 C2 H2 119.7 . .
C1 C2 H2 119.7 . .
C2 C3 C4 120.0(7) . .
C2 C3 C14 120.7(6) . .
C4 C3 C14 119.3(6) . .
C3 C4 C5 121.8(7) . .
C3 C4 H4 119.1 . .
C5 C4 H4 119.1 . .
C4 C5 C6 117.3(7) . .
C4 C5 C7 119.8(7) . .
C6 C5 C7 122.9(7) . .
C1 C6 C5 120.8(7) . .
C1 C6 H6 119.6 . .
C5 C6 H6 119.6 . .
C12 C7 C8 117.0(7) . .
C12 C7 C5 122.3(7) . .
C8 C7 C5 120.6(7) . .
C9 C8 C7 120.5(8) . .
C9 C8 H8 119.8 . .
C7 C8 H8 119.8 . .
C10 C9 C8 120.9(8) . .
C10 C9 H9 119.6 . .
C8 C9 H9 119.6 . .
C11 C10 C9 118.8(7) . .
C11 C10 C15 121.0(7) . .
C9 C10 C15 120.1(7) . .
C10 C11 C12 120.5(8) . .
C10 C11 H11 119.7 . .
C12 C11 H11 119.7 . .
C7 C12 C11 122.1(8) . .
C7 C12 H12 118.9 . .
C11 C12 H12 119.0 . .
O1 C13 O2 119.7(7) . .
O1 C13 C1 122.3(7) . .
O2 C13 C1 117.9(6) . .
O1 C13 Tb1 69.7(4) . .
O2 C13 Tb1 50.2(4) . .
C1 C13 Tb1 167.2(5) . .
O3 C14 O4 124.3(7) . .
O3 C14 C3 119.3(7) . .
O4 C14 C3 116.4(6) . .
O6 C15 O5 121.2(7) . .
O6 C15 C10 120.2(7) . .
O5 C15 C10 118.5(7) . .
O6 C15 Tb3 61.2(4) . .
O5 C15 Tb3 60.2(4) . .
C10 C15 Tb3 174.7(6) . .
C17 C16 C21 120.6(7) . .
C17 C16 C28 119.7(6) . .
C21 C16 C28 119.6(6) . .
C16 C17 C18 119.1(7) . .
C16 C17 H17 120.5 . .
C18 C17 H17 120.5 . .
C19 C18 C17 119.8(7) . .
C19 C18 C29 119.6(6) . .
C17 C18 C29 120.5(6) . .
C18 C19 C20 121.5(7) . .
C18 C19 H19 119.3 . .
C20 C19 H19 119.3 . .
C21 C20 C19 117.7(7) . .
C21 C20 C22 121.2(7) . .
C19 C20 C22 120.9(7) . .
C16 C21 C20 121.3(7) . .
C16 C21 H21 119.4 . .
C20 C21 H21 119.3 . .
C23 C22 C27 118.9(8) . .
C23 C22 C20 120.3(7) . .
C27 C22 C20 120.7(8) . .
C22 C23 C24 120.3(8) . .
C22 C23 H23 119.8 . .
C24 C23 H23 119.8 . .
C25 C24 C23 121.4(9) . .
C25 C24 H24 119.3 . .
C23 C24 H24 119.3 . .
C24 C25 C26 118.1(8) . .
C24 C25 C30 120.8(8) . .
C26 C25 C30 121.0(7) . .
C27 C26 C25 121.3(8) . .
C27 C26 H26 119.4 . .
C25 C26 H26 119.4 . .
C26 C27 C22 119.9(9) . .
C26 C27 H27 120.1 . .
C22 C27 H27 120.1 . .
O7 C28 O8 122.0(7) . .
O7 C28 C16 119.2(6) . .
O8 C28 C16 118.7(6) . .
O7 C28 Tb2 61.9(4) . .
O8 C28 Tb2 60.6(4) . .
C16 C28 Tb2 173.6(5) . .
O9 C29 O10 126.2(7) . .
O9 C29 C18 117.0(7) . .
O10 C29 C18 116.7(6) . .
O12 C30 O11 125.2(8) . .
O12 C30 C25 116.7(7) . .
O11 C30 C25 118.0(7) . .
C36 C31 C32 118.2(7) . .
C36 C31 C43 121.1(7) . .
C32 C31 C43 120.7(6) . .
C33 C32 C31 120.7(7) . .
C33 C32 H32 119.7 . .
C31 C32 H32 119.7 . .
C32 C33 C34 119.9(7) . .
C32 C33 C44 121.2(7) . .
C34 C33 C44 118.8(7) . .
C33 C34 C35 120.7(7) . .
C33 C34 H34 119.6 . .
C35 C34 H34 119.6 . .
C36 C35 C34 118.5(7) . .
C36 C35 C37 121.3(7) . .
C34 C35 C37 120.1(7) . .
C35 C36 C31 121.9(7) . .
C35 C36 H36 119.1 . .
C31 C36 H36 119.1 . .
C42 C37 C38 118.8(7) . .
C42 C37 C35 122.7(7) . .
C38 C37 C35 118.5(7) . .
C39 C38 C37 119.3(8) . .
C39 C38 H38 120.3 . .
C37 C38 H38 120.3 . .
C38 C39 C40 120.1(8) . .
C38 C39 H39 120.0 . .
C40 C39 H39 120.0 . .
C41 C40 C39 119.8(7) . .
C41 C40 C45 122.4(7) . .
C39 C40 C45 117.8(7) . .
C40 C41 C42 120.0(9) . .
C40 C41 H41 120.0 . .
C42 C41 H41 120.0 . .
C37 C42 C41 121.9(9) . .
C37 C42 H42 119.0 . .
C41 C42 H42 119.0 . .
O14 C43 O13 125.0(7) . .
O14 C43 C31 118.5(7) . .
O13 C43 C31 116.5(6) . .
O15 C44 O16 120.7(7) . .
O15 C44 C33 120.1(7) . .
O16 C44 C33 119.1(7) . .
O15 C44 Tb4 59.7(4) . 2_494
O16 C44 Tb4 61.0(4) . 2_494
C33 C44 Tb4 177.8(6) . 2_494
O18 C45 O17 123.3(7) . .
O18 C45 C40 119.0(7) . .
O17 C45 C40 117.6(7) . .
C47 C46 C51 119.7(7) . .
C47 C46 C58 118.7(6) . .
C51 C46 C58 121.6(7) . .
C48 C47 C46 120.6(7) . .
C48 C47 H47 119.7 . .
C46 C47 H47 119.7 . .
C49 C48 C47 118.8(7) . .
C49 C48 C59 121.4(6) . .
C47 C48 C59 119.8(6) . .
C50 C49 C48 122.1(7) . .
C50 C49 H49 118.9 . .
C48 C49 H49 118.9 . .
C49 C50 C51 118.8(7) . .
C49 C50 C52 121.0(7) . .
C51 C50 C52 120.1(7) . .
C46 C51 C50 120.0(7) . .
C46 C51 H51 120.0 . .
C50 C51 H51 120.0 . .
C57 C52 C53 117.7(7) . .
C57 C52 C50 121.1(7) . .
C53 C52 C50 121.2(7) . .
C52 C53 C54 121.2(8) . .
C52 C53 H53 119.4 . .
C54 C53 H53 119.4 . .
C53 C54 C55 120.1(8) . .
C53 C54 H54 119.9 . .
C55 C54 H54 119.9 . .
C56 C55 C54 118.0(7) . .
C56 C55 C60 121.3(8) . .
C54 C55 C60 120.7(8) . .
C55 C56 C57 122.4(8) . .
C55 C56 H56 118.8 . .
C57 C56 H56 118.8 . .
C56 C57 C52 120.6(8) . .
C56 C57 H57 119.7 . .
C52 C57 H57 119.7 . .
O20 C58 O19 123.7(7) . .
O20 C58 C46 117.5(6) . .
O19 C58 C46 118.9(7) . .
O21 C59 O22 123.7(7) . .
O21 C59 C48 118.6(6) . .
O22 C59 C48 117.7(6) . .
O23 C60 O24 121.7(7) . .
O23 C60 C55 119.3(8) . .
O24 C60 C55 119.0(8) . .
O23 C60 Tb1 61.5(4) . .
O24 C60 Tb1 60.4(4) . .
C55 C60 Tb1 175.4(6) . .
C61 N1 C62 121.8(17) . .
C61 N1 C63 116.6(15) . .
C62 N1 C63 119.5(17) . .
C64 N2 C66 119.7(13) . .
C64 N2 C65 119.2(13) . .
C66 N2 C65 121.0(13) . .
O27 C61 N1 130(2) . .
O27 C61 H61 114.8 . .
N1 C61 H61 114.9 . .
N1 C62 H62A 109.5 . .
N1 C62 H62B 109.4 . .
H62A C62 H62B 109.5 . .
N1 C62 H62C 109.5 . .
H62A C62 H62C 109.5 . .
H62B C62 H62C 109.5 . .
N1 C63 H63A 109.5 . .
N1 C63 H63B 109.5 . .
H63A C63 H63B 109.5 . .
N1 C63 H63C 109.5 . .
H63A C63 H63C 109.5 . .
H63B C63 H63C 109.5 . .
O30 C64 N2 123.7(14) . .
O30 C64 H64 118.2 . .
N2 C64 H64 118.2 . .
N2 C65 H65A 109.5 . .
N2 C65 H65B 109.5 . .
H65A C65 H65B 109.5 . .
N2 C65 H65C 109.5 . .
H65A C65 H65C 109.5 . .
H65B C65 H65C 109.5 . .
N2 C66 H66A 109.5 . .
N2 C66 H66B 109.5 . .
H66A C66 H66B 109.5 . .
N2 C66 H66C 109.5 . .
H66A C66 H66C 109.5 . .
H66B C66 H66C 109.5 . .
C67 N3 C69 124.0(11) . .
C67 N3 C68 117.0(11) . .
C69 N3 C68 118.9(11) . .
O35 C67 N3 123.7(12) . .
O35 C67 H67 118.1 . .
N3 C67 H67 118.1 . .
N3 C68 H68A 109.5 . .
N3 C68 H68B 109.5 . .
H68A C68 H68B 109.5 . .
N3 C68 H68C 109.5 . .
H68A C68 H68C 109.5 . .
H68B C68 H68C 109.5 . .
N3 C69 H69A 109.5 . .
N3 C69 H69B 109.5 . .
H69A C69 H69B 109.5 . .
N3 C69 H69C 109.5 . .
H69A C69 H69C 109.5 . .
H69B C69 H69C 109.5 . .
C70 N4 C72 118.5(11) . .
C70 N4 C71 121.8(11) . .
C72 N4 C71 119.7(11) . .
O36 C70 N4 126.3(13) . .
O36 C70 H70 116.8 . .
N4 C70 H70 116.8 . .
N4 C71 H71A 109.5 . .
N4 C71 H71B 109.5 . .
H71A C71 H71B 109.5 . .
N4 C71 H71C 109.5 . .
H71A C71 H71C 109.5 . .
H71B C71 H71C 109.5 . .
N4 C72 H72A 109.5 . .
N4 C72 H72B 109.5 . .
H72A C72 H72B 109.5 . .
N4 C72 H72C 109.5 . .
H72A C72 H72C 109.5 . .
H72B C72 H72C 109.5 . .
C73 N5 C75 120.4(10) . .
C73 N5 C74 120.9(10) . .
C75 N5 C74 118.7(11) . .
O37 C73 N5 125.0(12) . .
O37 C73 H73 117.5 . .
N5 C73 H73 117.5 . .
N5 C74 H74A 109.5 . .
N5 C74 H74B 109.5 . .
H74A C74 H74B 109.5 . .
N5 C74 H74C 109.5 . .
H74A C74 H74C 109.5 . .
H74B C74 H74C 109.5 . .
N5 C75 H75A 109.5 . .
N5 C75 H75B 109.5 . .
H75A C75 H75B 109.5 . .
N5 C75 H75C 109.5 . .
H75A C75 H75C 109.5 . .
H75B C75 H75C 109.5 . .
C76 N6 C77 130(3) . .
C76 N6 C78 101(2) . .
C77 N6 C78 129(3) . .
O38 C76 N6 106(2) . .
O38 C76 H76 127.1 . .
N6 C76 H76 127.1 . .
N6 C77 H77A 109.5 . .
N6 C77 H77B 109.5 . .
H77A C77 H77B 109.5 . .
N6 C77 H77C 109.4 . .
H77A C77 H77C 109.5 . .
H77B C77 H77C 109.5 . .
N6 C78 H78A 109.5 . .
N6 C78 H78B 109.5 . .
H78A C78 H78B 109.5 . .
N6 C78 H78C 109.5 . .
H78A C78 H78C 109.5 . .
H78B C78 H78C 109.5 . .
C79 N7 C81 106(3) . .
C79 N7 C80 115(3) . .
C81 N7 C80 133(3) . .
O39 C79 N7 128(3) . .
O39 C79 H79 116.3 . .
N7 C79 H79 116.2 . .
N7 C80 H80A 109.4 . .
N7 C80 H80B 109.5 . .
H80A C80 H80B 109.5 . .
N7 C80 H80C 109.5 . .
H80A C80 H80C 109.5 . .
H80B C80 H80C 109.5 . .
N7 C81 H81A 109.4 . .
N7 C81 H81B 109.5 . .
H81A C81 H81B 109.5 . .
N7 C81 H81C 109.5 . .
H81A C81 H81C 109.5 . .
H81B C81 H81C 109.5 . .

loop_
_geom_bond_atom_site_label_1
_geom_bond_atom_site_label_2
_geom_bond_distance
_geom_bond_site_symmetry_2
Tb1 O1 2.318(5) 2_594
Tb1 O10 2.341(5) 2_584
Tb1 O9 2.363(5) 1_565
Tb1 O2 2.388(5) .
Tb1 O26 2.398(6) .
Tb1 O24 2.437(5) .
Tb1 O23 2.460(6) .
Tb1 O25 2.470(6) .
Tb1 C60 2.797(7) .
Tb1 O1 2.816(6) .
Tb1 C13 2.994(8) .
Tb1 Tb1 4.0106(15) 2_594
Tb2 O17 2.274(5) .
Tb2 O3 2.297(5) .
Tb2 O4 2.304(5) 2_484
Tb2 O27 2.328(6) .
Tb2 O8 2.457(5) .
Tb2 O28 2.457(6) .
Tb2 O29 2.460(6) .
Tb2 O7 2.487(5) .
Tb2 C28 2.817(7) .
Tb3 O21 2.286(5) 2_594
Tb3 O13 2.317(5) .
Tb3 O14 2.374(5) 2_593
Tb3 O22 2.379(5) 1_554
Tb3 O30 2.393(6) .
Tb3 O5 2.429(6) .
Tb3 O31 2.442(6) .
Tb3 O6 2.452(6) .
Tb3 C15 2.795(7) .
Tb4 O19 2.286(6) .
Tb4 O20 2.301(5) 2_485
Tb4 O12 2.303(5) 2_584
Tb4 O33 2.425(6) .
Tb4 O15 2.431(5) 2_494
Tb4 O32 2.444(7) .
Tb4 O34 2.455(6) .
Tb4 O16 2.459(5) 2_494
Tb4 C44 2.808(7) 2_494
O1 C13 1.251(9) .
O1 Tb1 2.318(5) 2_594
O2 C13 1.269(9) .
O3 C14 1.237(9) .
O4 C14 1.265(9) .
O4 Tb2 2.304(5) 2_484
O5 C15 1.249(10) .
O6 C15 1.235(10) .
O7 C28 1.251(9) .
O8 C28 1.257(9) .
O9 C29 1.253(9) .
O9 Tb1 2.363(5) 1_545
O10 C29 1.262(9) .
O10 Tb1 2.341(5) 2_584
O11 C30 1.255(10) .
O12 C30 1.255(10) .
O12 Tb4 2.303(5) 2_584
O13 C43 1.253(9) .
O14 C43 1.247(9) .
O14 Tb3 2.374(5) 2_593
O15 C44 1.249(9) .
O15 Tb4 2.431(5) 2_494
O16 C44 1.260(9) .
O16 Tb4 2.459(5) 2_494
O17 C45 1.272(10) .
O18 C45 1.240(10) .
O19 C58 1.257(9) .
O20 C58 1.238(9) .
O20 Tb4 2.301(5) 2_485
O21 C59 1.244(9) .
O21 Tb3 2.286(5) 2_594
O22 C59 1.256(9) .
O22 Tb3 2.379(5) 1_556
O23 C60 1.235(10) .
O24 C60 1.237(10) .
O25 H25A 1.02(2) .
O25 H25B 1.03(2) .
O26 H26A 1.04(3) .
O26 H26B 1.05(3) .
O27 C61 1.075(19) .
O28 H28A 0.99(2) .
O28 H28B 1.00(2) .
O29 H29A 1.023(19) .
O29 H29B 1.010(19) .
O30 C64 1.294(16) .
O31 H31A 1.03(2) .
O31 H31B 1.02(3) .
O32 H32A 1.00(2) .
O32 H32B 1.01(2) .
O33 H33A 1.01(2) .
O33 H33B 1.01(2) .
O34 H34A 1.016(18) .
O34 H34B 1.06(6) .
C1 C6 1.384(10) .
C1 C2 1.394(10) .
C1 C13 1.484(10) .
C2 C3 1.357(10) .
C2 H2 0.9300 .
C3 C4 1.381(10) .
C3 C14 1.507(10) .
C4 C5 1.393(11) .
C4 H4 0.9300 .
C5 C6 1.408(10) .
C5 C7 1.485(10) .
C6 H6 0.9300 .
C7 C12 1.369(11) .
C7 C8 1.397(12) .
C8 C9 1.386(12) .
C8 H8 0.9300 .
C9 C10 1.368(12) .
C9 H9 0.9300 .
C10 C11 1.364(12) .
C10 C15 1.509(10) .
C11 C12 1.376(11) .
C11 H11 0.9300 .
C12 H12 0.9300 .
C16 C17 1.377(10) .
C16 C21 1.383(11) .
C16 C28 1.520(10) .
C17 C18 1.400(10) .
C17 H17 0.9300 .
C18 C19 1.380(10) .
C18 C29 1.514(10) .
C19 C20 1.397(10) .
C19 H19 0.9300 .
C20 C21 1.387(11) .
C20 C22 1.498(10) .
C21 H21 0.9300 .
C22 C23 1.372(12) .
C22 C27 1.402(12) .
C23 C24 1.387(12) .
C23 H23 0.9300 .
C24 C25 1.380(12) .
C24 H24 0.9300 .
C25 C26 1.383(12) .
C25 C30 1.498(11) .
C26 C27 1.382(12) .
C26 H26 0.9300 .
C27 H27 0.9300 .
C31 C36 1.392(10) .
C31 C32 1.402(10) .
C31 C43 1.499(10) .
C32 C33 1.383(10) .
C32 H32 0.9300 .
C33 C34 1.386(10) .
C33 C44 1.497(10) .
C34 C35 1.393(10) .
C34 H34 0.9300 .
C35 C36 1.388(11) .
C35 C37 1.501(10) .
C36 H36 0.9300 .
C37 C42 1.376(12) .
C37 C38 1.401(12) .
C38 C39 1.400(11) .
C38 H38 0.9300 .
C39 C40 1.402(12) .
C39 H39 0.9300 .
C40 C41 1.365(12) .
C40 C45 1.498(11) .
C41 C42 1.378(12) .
C41 H41 0.9300 .
C42 H42 0.9300 .
C44 Tb4 2.808(7) 2_494
C46 C47 1.389(10) .
C46 C51 1.389(10) .
C46 C58 1.480(10) .
C47 C48 1.379(10) .
C47 H47 0.9300 .
C48 C49 1.379(10) .
C48 C59 1.489(10) .
C49 C50 1.375(10) .
C49 H49 0.9300 .
C50 C51 1.391(11) .
C50 C52 1.490(10) .
C51 H51 0.9300 .
C52 C57 1.380(11) .
C52 C53 1.381(11) .
C53 C54 1.384(11) .
C53 H53 0.9300 .
C54 C55 1.392(12) .
C54 H54 0.9300 .
C55 C56 1.350(11) .
C55 C60 1.500(10) .
C56 C57 1.373(11) .
C56 H56 0.9300 .
C57 H57 0.9300 .
N1 C61 1.38(2) .
N1 C62 1.42(2) .
N1 C63 1.61(2) .
N2 C64 1.321(18) .
N2 C66 1.448(18) .
N2 C65 1.516(18) .
C61 H61 0.9300 .
C62 H62A 0.9600 .
C62 H62B 0.9600 .
C62 H62C 0.9600 .
C63 H63A 0.9600 .
C63 H63B 0.9600 .
C63 H63C 0.9600 .
C64 H64 0.9300 .
C65 H65A 0.9600 .
C65 H65B 0.9600 .
C65 H65C 0.9600 .
C66 H66A 0.9600 .
C66 H66B 0.9600 .
C66 H66C 0.9600 .
O35 C67 1.230(14) .
N3 C67 1.316(14) .
N3 C69 1.408(16) .
N3 C68 1.469(17) .
C67 H67 0.9300 .
C68 H68A 0.9600 .
C68 H68B 0.9600 .
C68 H68C 0.9600 .
C69 H69A 0.9600 .
C69 H69B 0.9600 .
C69 H69C 0.9600 .
O36 C70 1.256(14) .
N4 C70 1.303(15) .
N4 C72 1.404(15) .
N4 C71 1.450(15) .
C70 H70 0.9300 .
C71 H71A 0.9600 .
C71 H71B 0.9600 .
C71 H71C 0.9600 .
C72 H72A 0.9600 .
C72 H72B 0.9600 .
C72 H72C 0.9600 .
O37 C73 1.221(13) .
N5 C73 1.301(14) .
N5 C75 1.387(14) .
N5 C74 1.446(16) .
C73 H73 0.9300 .
C74 H74A 0.9600 .
C74 H74B 0.9600 .
C74 H74C 0.9600 .
C75 H75A 0.9600 .
C75 H75B 0.9600 .
C75 H75C 0.9600 .
O38 C76 1.46(3) .
N6 C76 1.48(3) .
N6 C77 1.55(4) .
N6 C78 1.64(3) .
C76 H76 0.9300 .
C77 H77A 0.9600 .
C77 H77B 0.9600 .
C77 H77C 0.9600 .
C78 H78A 0.9600 .
C78 H78B 0.9600 .
C78 H78C 0.9600 .
O39 C79 1.376(18) .
N7 C79 1.448(18) .
N7 C81 1.472(18) .
N7 C80 1.475(18) .
C79 H79 0.9300 .
C80 H80A 0.9600 .
C80 H80B 0.9600 .
C80 H80C 0.9600 .
C81 H81A 0.9600 .
C81 H81B 0.9600 .
C81 H81C 0.9600 .

loop_
_geom_hbond_atom_site_label_D
_geom_hbond_atom_site_label_H
_geom_hbond_atom_site_label_A
_geom_hbond_distance_DH
_geom_hbond_distance_HA
_geom_hbond_distance_DA
_geom_hbond_angle_DHA
_geom_hbond_site_symmetry_A
O25 H25B O18 1.03(2) 1.86(18) 2.659(9) 132(18) 2_494
O28 H28A O8 0.99(2) 2.03(14) 2.899(8) 145(19) 2_484
O28 H28A O3 0.99(2) 2.50(4) 3.092(8) 118(2) 2_484
O28 H28B O18 1.00(2) 1.97(12) 2.705(9) 129(11) .
O29 H29B O37 1.010(19) 1.86(7) 2.844(11) 163(20) 2_575
O31 H31B O11 1.02(3) 1.86(12) 2.845(9) 159(23) .
O32 H32A O3W 1.00(2) 2.08(14) 2.95(2) 143(19) 2_575
O32 H32B O38 1.01(2) 1.79(3) 2.726(18) 153(5) 2_575
O33 H33B O2W 1.01(2) 1.99(18) 2.790(15) 135(20) 2_575
O34 H34B O35 1.06(6) 1.77(9) 2.825(10) 173(22) 1_465
